data_1572043
loop_
_publ_author_name
'Nascimento, Mitchell A.'
'LaPierre, Etienne A.'
'Patrick, Brian O.'
'Watson, Jade E. T.'
'Watanabe, Lara'
'Rawson, Jeremy'
'Hering-Junghans, Christian'
'Manners, Ian'

_publ_section_title
;
 1,3-Dipolar cyclisation reactions of nitriles with sterically encumbered
 cyclic triphosphanes: synthesis and electronic structure of
 phosphorus-rich heterocycles with tunable colour.
;
_journal_issue 30
_journal_name_full 'Chemical science'
_journal_page_first 12006
_journal_page_last 12016
_journal_paper_doi 10.1039/d4sc02497d
_journal_volume 15
_journal_year 2024
_chemical_formula_moiety 'C19 H32 N P3'
_chemical_formula_sum 'C19 H32 N P3'
_chemical_formula_weight 367.36
_space_group_crystal_system triclinic
_space_group_IT_number 2
_space_group_name_Hall '-P 1'
_space_group_name_H-M_alt 'P -1'
_atom_sites_solution_hydrogens geom
_audit_creation_method SHELXL-2018/3
_audit_update_record
;
2023-09-05 deposited with the CCDC.	2024-07-01 downloaded from the CCDC.
;
_cell_angle_alpha 91.383(2)
_cell_angle_beta 101.010(2)
_cell_angle_gamma 104.534(2)
_cell_formula_units_Z 2
_cell_length_a 7.3017(5)
_cell_length_b 9.9102(7)
_cell_length_c 15.2826(11)
_cell_measurement_reflns_used 9878
_cell_measurement_temperature 100(2)
_cell_measurement_theta_max 30.50
_cell_measurement_theta_min 2.44
_cell_volume 1047.75(13)
_computing_cell_refinement 'Bruker SAINT'
_computing_data_collection 'Bruker APEX2'
_computing_data_reduction 'Bruker SAINT'
_computing_molecular_graphics 'Bruker SHELXTL'
_computing_publication_material 'LinXTL v. 5.9.9 (Spasyuk, 2009)'
_computing_structure_refinement 'SHELXL-2014 (Sheldrick 2014)'
_computing_structure_solution 'SHELXS-97 (Sheldrick 2008)'
_diffrn_ambient_temperature 100(2)
_diffrn_measured_fraction_theta_full 1.000
_diffrn_measured_fraction_theta_max 1.000
_diffrn_measurement_device_type 'Bruker APEX-II CCD'
_diffrn_measurement_method '\f and \w scans'
_diffrn_radiation_type MoK\a
_diffrn_radiation_wavelength 0.71073
_diffrn_reflns_av_R_equivalents 0.0354
_diffrn_reflns_av_unetI/netI 0.0301
_diffrn_reflns_Laue_measured_fraction_full 1.000
_diffrn_reflns_Laue_measured_fraction_max 1.000
_diffrn_reflns_limit_h_max 10
_diffrn_reflns_limit_h_min -10
_diffrn_reflns_limit_k_max 14
_diffrn_reflns_limit_k_min -14
_diffrn_reflns_limit_l_max 21
_diffrn_reflns_limit_l_min -21
_diffrn_reflns_number 24581
_diffrn_reflns_point_group_measured_fraction_full 1.000
_diffrn_reflns_point_group_measured_fraction_max 1.000
_diffrn_reflns_theta_full 25.242
_diffrn_reflns_theta_max 30.507
_diffrn_reflns_theta_min 1.361
_exptl_absorpt_coefficient_mu 0.284
_exptl_absorpt_correction_T_max 0.7461
_exptl_absorpt_correction_T_min 0.7250
_exptl_absorpt_correction_type multi-scan
_exptl_absorpt_process_details 'Sadabs (Sheldrick, 1996)'
_exptl_crystal_colour Yellow
_exptl_crystal_density_diffrn 1.164
_exptl_crystal_density_method 'not measured'
_exptl_crystal_description prism
_exptl_crystal_F_000 396
_exptl_crystal_size_max 0.27
_exptl_crystal_size_mid 0.22
_exptl_crystal_size_min 0.18
_refine_diff_density_max 0.442
_refine_diff_density_min -0.233
_refine_diff_density_rms 0.049
_refine_ls_extinction_method none
_refine_ls_goodness_of_fit_ref 1.032
_refine_ls_hydrogen_treatment constr
_refine_ls_matrix_type full
_refine_ls_number_parameters 217
_refine_ls_number_reflns 6401
_refine_ls_number_restraints 0
_refine_ls_restrained_S_all 1.032
_refine_ls_R_factor_all 0.0301
_refine_ls_R_factor_gt 0.0268
_refine_ls_shift/su_max 0.001
_refine_ls_shift/su_mean 0.000
_refine_ls_structure_factor_coef Fsqd
_refine_ls_weighting_details 'w=1/[\s^2^(Fo^2^)+(0.0309P)^2^+0.3327P] where P=(Fo^2^+2Fc^2^)/3'
_refine_ls_weighting_scheme calc
_refine_ls_wR_factor_gt 0.0704
_refine_ls_wR_factor_ref 0.0723
_reflns_Friedel_coverage 0.000
_reflns_number_gt 5836
_reflns_number_total 6401
_reflns_threshold_expression 'I > 2\s(I)'
_cod_data_source_file d4sc02497d4.cif
_cod_data_source_block im023_a
_cod_depositor_comments 'Adding full bibliography for 1572027--1572043.cif.'
_cod_database_code 1572043
_shelx_shelxl_version_number 2018/3
_shelx_space_group_comment
;
The symmetry employed for this shelxl refinement is uniquely defined
by the following loop, which should always be used as a source of
symmetry information in preference to the above space-group names.
They are only intended as comments.
;
_shelx_estimated_absorpt_t_min 0.927
_shelx_estimated_absorpt_t_max 0.951

loop_
_space_group_symop_operation_xyz
'x, y, z'
'-x, -y, -z'

loop_
_atom_site_label
_atom_site_type_symbol
_atom_site_fract_x
_atom_site_fract_y
_atom_site_fract_z
_atom_site_U_iso_or_equiv
_atom_site_adp_type
_atom_site_occupancy
_atom_site_site_symmetry_order
_atom_site_calc_flag
_atom_site_refinement_flags_posn
_atom_site_refinement_flags_adp
_atom_site_refinement_flags_occupancy
_atom_site_disorder_assembly
_atom_site_disorder_group
P1 P 0.61265(3) 0.30551(2) 0.78351(2) 0.01030(5) Uani 1 1 d . . . . .
P2 P 0.31990(3) 0.28860(2) 0.70043(2) 0.00984(5) Uani 1 1 d . . . . .
P3 P 0.39196(3) 0.51000(2) 0.67327(2) 0.00980(5) Uani 1 1 d . . . . .
N1 N 0.68796(11) 0.48113(8) 0.81106(5) 0.01158(14) Uani 1 1 d . . . . .
C2 C 0.71662(12) 0.71938(9) 0.77846(6) 0.01094(15) Uani 1 1 d . . . . .
C3 C 0.70587(13) 0.80616(10) 0.70793(6) 0.01368(16) Uani 1 1 d . . . . .
H3 H 0.624420 0.769892 0.651765 0.016 Uiso 1 1 calc R U . . .
C7 C 0.83734(13) 0.77464(10) 0.86114(6) 0.01350(16) Uani 1 1 d . . . . .
H7 H 0.846401 0.716867 0.909644 0.016 Uiso 1 1 calc R U . . .
C1 C 0.61214(12) 0.56760(9) 0.76479(6) 0.01025(15) Uani 1 1 d . . . . .
C12 C 0.33755(13) 0.20152(9) 0.59153(6) 0.01233(16) Uani 1 1 d . . . . .
C17 C 0.48476(15) 0.07602(10) 0.87193(6) 0.01696(18) Uani 1 1 d . . . . .
H17A H 0.466481 0.032066 0.927485 0.025 Uiso 1 1 calc R U . . .
H17B H 0.573655 0.036877 0.845085 0.025 Uiso 1 1 calc R U . . .
H17C H 0.359979 0.058061 0.830150 0.025 Uiso 1 1 calc R U . . .
C6 C 0.94369(14) 0.91388(10) 0.87214(7) 0.01670(18) Uani 1 1 d . . . . .
H6 H 1.024630 0.950803 0.928310 0.020 Uiso 1 1 calc R U . . .
C8 C 0.20015(13) 0.57566(9) 0.71588(6) 0.01245(16) Uani 1 1 d . . . . .
C5 C 0.93235(14) 0.99968(10) 0.80132(7) 0.01693(18) Uani 1 1 d . . . . .
H5 H 1.005415 1.094627 0.809161 0.020 Uiso 1 1 calc R U . . .
C10 C 0.00833(13) 0.49823(10) 0.65401(7) 0.01686(18) Uani 1 1 d . . . . .
H10A H -0.018835 0.398159 0.663071 0.025 Uiso 1 1 calc R U . . .
H10B H 0.017956 0.512194 0.591616 0.025 Uiso 1 1 calc R U . . .
H10C H -0.096378 0.534980 0.667909 0.025 Uiso 1 1 calc R U . . .
C4 C 0.81352(14) 0.94549(10) 0.71917(7) 0.01579(17) Uani 1 1 d . . . . .
H4 H 0.805670 1.003397 0.670690 0.019 Uiso 1 1 calc R U . . .
C9 C 0.19154(15) 0.54726(12) 0.81304(6) 0.01941(19) Uani 1 1 d . . . . .
H9A H 0.315329 0.595182 0.851843 0.029 Uiso 1 1 calc R U . . .
H9B H 0.165791 0.446440 0.819394 0.029 Uiso 1 1 calc R U . . .
H9C H 0.087983 0.581934 0.830196 0.029 Uiso 1 1 calc R U . . .
C16 C 0.56976(13) 0.23455(9) 0.89242(6) 0.01314(16) Uani 1 1 d . . . . .
C15 C 0.15878(15) 0.21108(11) 0.52260(6) 0.01838(19) Uani 1 1 d . . . . .
H15A H 0.169493 0.308908 0.509915 0.028 Uiso 1 1 calc R U . . .
H15B H 0.042259 0.174737 0.546632 0.028 Uiso 1 1 calc R U . . .
H15C H 0.150662 0.155699 0.467334 0.028 Uiso 1 1 calc R U . . .
C13 C 0.32381(15) 0.04800(10) 0.60938(7) 0.01807(18) Uani 1 1 d . . . . .
H13A H 0.320225 -0.004808 0.553748 0.027 Uiso 1 1 calc R U . . .
H13B H 0.205814 0.008591 0.631656 0.027 Uiso 1 1 calc R U . . .
H13C H 0.436630 0.042130 0.654124 0.027 Uiso 1 1 calc R U . . .
C18 C 0.43475(15) 0.29769(11) 0.93542(6) 0.01856(19) Uani 1 1 d . . . . .
H18A H 0.422296 0.257414 0.992604 0.028 Uiso 1 1 calc R U . . .
H18B H 0.307308 0.276973 0.895583 0.028 Uiso 1 1 calc R U . . .
H18C H 0.488023 0.399189 0.945651 0.028 Uiso 1 1 calc R U . . .
C19 C 0.76956(15) 0.26442(11) 0.95515(7) 0.01947(19) Uani 1 1 d . . . . .
H19A H 0.825264 0.365668 0.965641 0.029 Uiso 1 1 calc R U . . .
H19B H 0.854850 0.222495 0.927531 0.029 Uiso 1 1 calc R U . . .
H19C H 0.755761 0.224108 1.012214 0.029 Uiso 1 1 calc R U . . .
C11 C 0.23310(15) 0.73260(10) 0.70393(8) 0.0233(2) Uani 1 1 d . . . . .
H11A H 0.123301 0.763708 0.717039 0.035 Uiso 1 1 calc R U . . .
H11B H 0.245231 0.750104 0.642190 0.035 Uiso 1 1 calc R U . . .
H11C H 0.351823 0.784240 0.744933 0.035 Uiso 1 1 calc R U . . .
C14 C 0.52168(14) 0.26371(11) 0.55700(6) 0.01724(18) Uani 1 1 d . . . . .
H14A H 0.634657 0.260508 0.602517 0.026 Uiso 1 1 calc R U . . .
H14B H 0.528073 0.360973 0.544071 0.026 Uiso 1 1 calc R U . . .
H14C H 0.520353 0.209531 0.502281 0.026 Uiso 1 1 calc R U . . .

loop_
_atom_site_aniso_label
_atom_site_aniso_U_11
_atom_site_aniso_U_22
_atom_site_aniso_U_33
_atom_site_aniso_U_23
_atom_site_aniso_U_13
_atom_site_aniso_U_12
P1 0.01090(10) 0.00979(10) 0.01012(10) 0.00159(7) 0.00142(8) 0.00300(8)
P2 0.01021(10) 0.00848(10) 0.01011(10) 0.00095(7) 0.00159(7) 0.00146(8)
P3 0.00944(10) 0.00859(10) 0.01067(10) 0.00098(7) 0.00107(7) 0.00179(8)
N1 0.0107(3) 0.0108(3) 0.0125(3) 0.0007(3) 0.0022(3) 0.0017(3)
C2 0.0086(3) 0.0103(4) 0.0137(4) -0.0001(3) 0.0029(3) 0.0016(3)
C3 0.0124(4) 0.0127(4) 0.0148(4) 0.0017(3) 0.0021(3) 0.0018(3)
C7 0.0129(4) 0.0133(4) 0.0137(4) -0.0003(3) 0.0022(3) 0.0030(3)
C1 0.0087(3) 0.0106(4) 0.0108(4) 0.0002(3) 0.0027(3) 0.0010(3)
C12 0.0135(4) 0.0112(4) 0.0111(4) -0.0014(3) 0.0001(3) 0.0030(3)
C17 0.0205(4) 0.0135(4) 0.0163(4) 0.0052(3) 0.0032(3) 0.0035(3)
C6 0.0148(4) 0.0145(4) 0.0183(4) -0.0041(3) 0.0012(3) 0.0014(3)
C8 0.0097(4) 0.0110(4) 0.0167(4) 0.0002(3) 0.0018(3) 0.0034(3)
C5 0.0136(4) 0.0109(4) 0.0250(5) -0.0018(3) 0.0053(4) 0.0003(3)
C10 0.0109(4) 0.0197(4) 0.0189(4) 0.0009(3) 0.0004(3) 0.0040(3)
C4 0.0150(4) 0.0121(4) 0.0207(4) 0.0040(3) 0.0056(3) 0.0026(3)
C9 0.0170(4) 0.0287(5) 0.0152(4) -0.0015(4) 0.0032(3) 0.0111(4)
C16 0.0151(4) 0.0137(4) 0.0106(4) 0.0027(3) 0.0016(3) 0.0042(3)
C15 0.0182(4) 0.0208(5) 0.0140(4) -0.0027(3) -0.0025(3) 0.0060(4)
C13 0.0221(5) 0.0111(4) 0.0201(4) -0.0019(3) 0.0018(4) 0.0048(3)
C18 0.0225(5) 0.0227(5) 0.0129(4) 0.0015(3) 0.0058(3) 0.0084(4)
C19 0.0196(5) 0.0227(5) 0.0139(4) 0.0020(3) -0.0031(3) 0.0062(4)
C11 0.0172(5) 0.0121(4) 0.0428(6) 0.0021(4) 0.0086(4) 0.0060(4)
C14 0.0181(4) 0.0201(4) 0.0134(4) -0.0008(3) 0.0051(3) 0.0034(4)

loop_
_atom_type_symbol
_atom_type_description
_atom_type_scat_dispersion_real
_atom_type_scat_dispersion_imag
_atom_type_scat_source
C C 0.0033 0.0016 'International Tables Vol C Tables 4.2.6.8 and 6.1.1.4'
H H 0.0000 0.0000 'International Tables Vol C Tables 4.2.6.8 and 6.1.1.4'
N N 0.0061 0.0033 'International Tables Vol C Tables 4.2.6.8 and 6.1.1.4'
P P 0.1023 0.0942 'International Tables Vol C Tables 4.2.6.8 and 6.1.1.4'

loop_
_geom_angle_atom_site_label_1
_geom_angle_atom_site_label_2
_geom_angle_atom_site_label_3
_geom_angle
_geom_angle_site_symmetry_1
_geom_angle_site_symmetry_3
_geom_angle_publ_flag
N1 P1 C16 102.19(4) . . ?
N1 P1 P2 100.37(3) . . ?
C16 P1 P2 105.65(3) . . ?
C12 P2 P3 101.58(3) . . ?
C12 P2 P1 101.49(3) . . ?
P3 P2 P1 93.015(12) . . ?
C1 P3 C8 104.49(4) . . ?
C1 P3 P2 96.65(3) . . ?
C8 P3 P2 102.52(3) . . ?
C1 N1 P1 121.68(6) . . ?
C3 C2 C7 118.98(8) . . ?
C3 C2 C1 120.74(8) . . ?
C7 C2 C1 120.14(8) . . ?
C4 C3 C2 120.67(8) . . ?
C6 C7 C2 120.12(9) . . ?
N1 C1 C2 118.21(8) . . ?
N1 C1 P3 122.91(7) . . ?
C2 C1 P3 118.57(6) . . ?
C14 C12 C13 109.72(8) . . ?
C14 C12 C15 110.29(8) . . ?
C13 C12 C15 109.52(8) . . ?
C14 C12 P2 115.42(6) . . ?
C13 C12 P2 105.54(6) . . ?
C15 C12 P2 106.13(6) . . ?
C7 C6 C5 120.51(9) . . ?
C9 C8 C11 110.22(8) . . ?
C9 C8 C10 110.01(8) . . ?
C11 C8 C10 108.24(8) . . ?
C9 C8 P3 113.80(6) . . ?
C11 C8 P3 109.34(7) . . ?
C10 C8 P3 104.98(6) . . ?
C4 C5 C6 119.66(9) . . ?
C5 C4 C3 120.05(9) . . ?
C18 C16 C17 110.43(8) . . ?
C18 C16 C19 109.91(8) . . ?
C17 C16 C19 110.01(8) . . ?
C18 C16 P1 114.28(6) . . ?
C17 C16 P1 105.74(6) . . ?
C19 C16 P1 106.30(7) . . ?

loop_
_geom_bond_atom_site_label_1
_geom_bond_atom_site_label_2
_geom_bond_distance
_geom_bond_site_symmetry_2
_geom_bond_publ_flag
P1 N1 1.7043(8) . ?
P1 C16 1.8730(9) . ?
P1 P2 2.2322(3) . ?
P2 C12 1.8972(9) . ?
P2 P3 2.1934(3) . ?
P3 C1 1.8732(9) . ?
P3 C8 1.8958(9) . ?
N1 C1 1.2878(11) . ?
C2 C3 1.3978(13) . ?
C2 C7 1.4044(12) . ?
C2 C1 1.4954(12) . ?
C3 C4 1.3950(13) . ?
C7 C6 1.3915(13) . ?
C12 C14 1.5286(13) . ?
C12 C13 1.5340(13) . ?
C12 C15 1.5376(13) . ?
C17 C16 1.5376(13) . ?
C6 C5 1.3954(14) . ?
C8 C9 1.5280(13) . ?
C8 C11 1.5338(13) . ?
C8 C10 1.5376(13) . ?
C5 C4 1.3910(14) . ?
C16 C18 1.5271(13) . ?
C16 C19 1.5397(13) . ?
